data_4314315
loop_
_publ_author_name
'Rosa Carballo'
'Jos\'e S. Casas'
'Emilia Garc\'ia-Mart\'inez'
'Gumersindo Pereiras-Gabi\'an'
'Agust\'in S\'anchez'
'Jos\'e Sordo'
'Ezequiel M. V\'azquez-L\'opez'

_publ_section_title
;
 Rhenium(I)-Induced Cyclization of Thiosemicarbazones Derived from \b-Keto
 Esters
;
_journal_name_full 'Inorganic Chemistry'
_journal_page_first 6395
_journal_page_last 6403
_journal_paper_doi 10.1021/ic030154q
_journal_volume 42
_journal_year 2003
_chemical_formula_sum 'C9 H9 Br N3 O4 Re S'
_chemical_formula_weight 521.36
_chemical_name_systematic
;
  ?
;
_space_group_IT_number 14
_symmetry_cell_setting monoclinic
_symmetry_space_group_name_Hall '-P 2ybc'
_symmetry_space_group_name_H-M 'P 1 21/c 1'
_atom_sites_solution_hydrogens geom
_atom_sites_solution_primary direct
_atom_sites_solution_secondary difmap
_audit_creation_method SHELXL-97
_cell_angle_alpha 90.00
_cell_angle_beta 95.665(2)
_cell_angle_gamma 90.00
_cell_formula_units_Z 4
_cell_length_a 8.6123(7)
_cell_length_b 8.4047(7)
_cell_length_c 19.1452(16)
_cell_measurement_temperature 293(2)
_cell_volume 1379.0(2)
_computing_cell_refinement 'Bruker SMART'
_computing_data_collection 'Bruker SMART'
_computing_data_reduction 'Bruker SHELXTL'
_computing_molecular_graphics 'Bruker SHELXTL'
_computing_publication_material 'Bruker SHELXTL'
_computing_structure_refinement 'SHELXL-97 (Sheldrick, 1997)'
_computing_structure_solution 'SHELXS-97 (Sheldrick, 1990)'
_diffrn_ambient_temperature 293(2)
_diffrn_measured_fraction_theta_full 0.898
_diffrn_measured_fraction_theta_max 0.898
_diffrn_measurement_device_type 'CCD area detector'
_diffrn_measurement_method 'phi and omega scans'
_diffrn_radiation_monochromator graphite
_diffrn_radiation_source 'fine-focus sealed tube'
_diffrn_radiation_type MoK\a
_diffrn_radiation_wavelength 0.71073
_diffrn_reflns_av_R_equivalents 0.0845
_diffrn_reflns_av_sigmaI/netI 0.1022
_diffrn_reflns_limit_h_max 6
_diffrn_reflns_limit_h_min -11
_diffrn_reflns_limit_k_max 11
_diffrn_reflns_limit_k_min -10
_diffrn_reflns_limit_l_max 24
_diffrn_reflns_limit_l_min -25
_diffrn_reflns_number 8082
_diffrn_reflns_theta_full 28.01
_diffrn_reflns_theta_max 28.01
_diffrn_reflns_theta_min 2.14
_exptl_absorpt_coefficient_mu 11.872
_exptl_absorpt_correction_T_max 1.000000
_exptl_absorpt_correction_T_min 0.523617
_exptl_absorpt_correction_type multi-scan
_exptl_crystal_colour brown
_exptl_crystal_density_diffrn 2.511
_exptl_crystal_density_method 'not measured'
_exptl_crystal_description prism
_exptl_crystal_F_000 968
_exptl_crystal_size_max 0.28
_exptl_crystal_size_mid 0.12
_exptl_crystal_size_min 0.03
_refine_diff_density_max 2.259
_refine_diff_density_min -1.991
_refine_diff_density_rms 0.234
_refine_ls_extinction_method none
_refine_ls_goodness_of_fit_ref 0.872
_refine_ls_hydrogen_treatment mixed
_refine_ls_matrix_type full
_refine_ls_number_parameters 184
_refine_ls_number_reflns 3189
_refine_ls_number_restraints 0
_refine_ls_restrained_S_all 0.872
_refine_ls_R_factor_all 0.0754
_refine_ls_R_factor_gt 0.0467
_refine_ls_shift/su_max 0.001
_refine_ls_shift/su_mean 0.000
_refine_ls_structure_factor_coef Fsqd
_refine_ls_weighting_details 'w=1/[\s^2^(Fo^2^)+(0.0433P)^2^+0.0000P] where P=(Fo^2^+2Fc^2^)/3'
_refine_ls_weighting_scheme calc
_refine_ls_wR_factor_gt 0.0947
_refine_ls_wR_factor_ref 0.1010
_reflns_number_gt 2139
_reflns_number_total 3189
_reflns_threshold_expression >2sigma(I)
_cod_data_source_file ic030154q_2.cif
_cod_data_source_block 2d
_cod_depositor_comments
;
The following automatic conversions were performed:

'_symmetry_cell_setting' value 'Monoclinic' changed to 'monoclinic'
according to the built-in table from CIF Core dictionary named
'cif_core.dic' version 2.4.1 from 2010-06-29.

Automatic conversion script
Id: cif_fix_values 1646 2011-03-28 12:23:43Z adriana 

The following automatic conversions were performed:

'_refine_ls_weighting_scheme' value 'calc
w=1/[\s^2^(Fo^2^)+(0.0433P)^2^+0.0000P] where P=(Fo^2^+2Fc^2^)/3' was
changed to 'calc'. New tag '_refine_ls_weighting_details' was
created. The value of the new tag was set to
'w=1/[\s^2^(Fo^2^)+(0.0433P)^2^+0.0000P] where P=(Fo^2^+2Fc^2^)/3'.

Automatic conversion script
Id: cif_fix_values 3143 2015-03-26 13:38:13Z robertas 
;
_cod_database_code 4314315

loop_
_symmetry_equiv_pos_as_xyz
'x, y, z'
'-x, y+1/2, -z+1/2'
'-x, -y, -z'
'x, -y-1/2, z-1/2'

loop_
_atom_site_label
_atom_site_type_symbol
_atom_site_fract_x
_atom_site_fract_y
_atom_site_fract_z
_atom_site_U_iso_or_equiv
_atom_site_adp_type
_atom_site_occupancy
_atom_site_calc_flag
_atom_site_refinement_flags
_atom_site_disorder_assembly
_atom_site_disorder_group
Re Re 0.23115(5) 0.89960(4) 0.115950(18) 0.03278(13) Uani 1 d . . .
Br Br 0.14167(12) 0.78760(11) 0.23532(4) 0.0391(2) Uani 1 d . . .
O1 O 0.7955(9) 0.6118(8) 0.1723(4) 0.0491(19) Uani 1 d . . .
S S 0.4504(3) 1.0231(3) 0.18872(13) 0.0421(6) Uani 1 d . . .
N1 N 0.7346(12) 0.9073(12) 0.2141(5) 0.051(3) Uani 1 d . . .
N2 N 0.5549(9) 0.7411(8) 0.1524(4) 0.0304(17) Uani 1 d . . .
C1 C 0.5882(11) 0.8833(10) 0.1840(4) 0.032(2) Uani 1 d . . .
O13 O 0.3254(11) 1.0329(9) -0.0219(4) 0.062(2) Uani 1 d . . .
N3 N 0.4047(10) 0.7076(8) 0.1224(4) 0.0365(18) Uani 1 d . . .
C4 C 0.6468(11) 0.6059(11) 0.1450(5) 0.035(2) Uani 1 d . . .
O11 O 0.0111(11) 1.1824(10) 0.1199(4) 0.073(3) Uani 1 d . . .
O12 O -0.0428(10) 0.7285(11) 0.0354(4) 0.073(2) Uani 1 d . . .
C3 C 0.5603(12) 0.4936(10) 0.1108(5) 0.035(2) Uani 1 d . . .
C11 C 0.0971(13) 1.0760(12) 0.1198(5) 0.042(3) Uani 1 d . . .
C31 C 0.6148(13) 0.3327(11) 0.0903(5) 0.049(3) Uani 1 d . . .
H31A H 0.7263 0.3335 0.0903 0.074 Uiso 1 calc R . .
H31B H 0.5678 0.3066 0.0442 0.074 Uiso 1 calc R . .
H31C H 0.5853 0.2548 0.1232 0.074 Uiso 1 calc R . .
C2 C 0.4102(13) 0.5582(10) 0.0998(5) 0.036(2) Uani 1 d . . .
C21 C 0.2662(13) 0.4765(12) 0.0680(6) 0.055(3) Uani 1 d . . .
H21A H 0.1759 0.5318 0.0810 0.083 Uiso 1 calc R . .
H21B H 0.2650 0.3689 0.0848 0.083 Uiso 1 calc R . .
H21C H 0.2653 0.4762 0.0178 0.083 Uiso 1 calc R . .
C13 C 0.2912(12) 0.9786(11) 0.0310(5) 0.041(2) Uani 1 d . . .
C12 C 0.0641(13) 0.7900(12) 0.0648(5) 0.048(3) Uani 1 d . . .
H1 H 0.798(13) 0.813(12) 0.206(5) 0.05(3) Uiso 1 d . . .
H2 H 0.763(14) 0.984(13) 0.226(6) 0.05(4) Uiso 1 d . . .
H60 H 0.822(11) 0.530(11) 0.196(5) 0.03(3) Uiso 1 d . . .

loop_
_atom_site_aniso_label
_atom_site_aniso_U_11
_atom_site_aniso_U_22
_atom_site_aniso_U_33
_atom_site_aniso_U_23
_atom_site_aniso_U_13
_atom_site_aniso_U_12
Re 0.0300(2) 0.0353(2) 0.0330(2) 0.00246(18) 0.00292(14) 0.00020(19)
Br 0.0364(6) 0.0432(5) 0.0377(5) 0.0078(4) 0.0037(4) -0.0047(5)
O1 0.032(4) 0.038(4) 0.076(5) 0.003(4) -0.003(4) -0.002(4)
S 0.0437(17) 0.0348(12) 0.0480(15) -0.0110(11) 0.0055(12) -0.0055(12)
N1 0.044(6) 0.034(5) 0.071(6) -0.015(5) -0.004(5) -0.011(5)
N2 0.019(4) 0.034(4) 0.038(4) 0.000(3) -0.001(3) -0.008(3)
C1 0.029(5) 0.033(5) 0.035(5) 0.000(4) 0.001(4) -0.007(4)
O13 0.077(6) 0.064(5) 0.050(5) 0.017(4) 0.027(4) 0.013(5)
N3 0.039(5) 0.032(4) 0.037(4) -0.002(3) 0.000(4) -0.005(4)
C4 0.029(6) 0.041(5) 0.033(5) 0.000(4) 0.000(4) -0.002(5)
O11 0.085(7) 0.069(5) 0.072(6) 0.013(4) 0.033(5) 0.032(5)
O12 0.051(6) 0.092(6) 0.070(5) -0.002(5) -0.018(4) -0.018(5)
C3 0.043(6) 0.026(4) 0.038(5) 0.001(4) 0.011(5) -0.003(5)
C11 0.050(7) 0.049(6) 0.030(5) -0.004(4) 0.014(5) 0.004(5)
C31 0.050(8) 0.039(5) 0.058(7) 0.000(5) 0.007(6) 0.007(5)
C2 0.041(7) 0.028(5) 0.040(5) -0.003(4) 0.003(4) -0.013(4)
C21 0.047(8) 0.040(6) 0.078(8) -0.016(6) -0.003(6) -0.009(6)
C13 0.045(7) 0.041(5) 0.036(5) 0.002(4) -0.004(5) 0.010(5)
C12 0.049(7) 0.042(6) 0.050(6) 0.019(5) -0.017(5) 0.020(6)

loop_
_atom_type_symbol
_atom_type_description
_atom_type_scat_dispersion_real
_atom_type_scat_dispersion_imag
_atom_type_scat_source
C C 0.0033 0.0016 'International Tables Vol C Tables 4.2.6.8 and 6.1.1.4'
H H 0.0000 0.0000 'International Tables Vol C Tables 4.2.6.8 and 6.1.1.4'
N N 0.0061 0.0033 'International Tables Vol C Tables 4.2.6.8 and 6.1.1.4'
O O 0.0106 0.0060 'International Tables Vol C Tables 4.2.6.8 and 6.1.1.4'
S S 0.1246 0.1234 'International Tables Vol C Tables 4.2.6.8 and 6.1.1.4'
Br Br -0.2901 2.4595 'International Tables Vol C Tables 4.2.6.8 and 6.1.1.4'
Re Re -1.0185 7.2310 'International Tables Vol C Tables 4.2.6.8 and 6.1.1.4'

loop_
_geom_angle_atom_site_label_1
_geom_angle_atom_site_label_2
_geom_angle_atom_site_label_3
_geom_angle
_geom_angle_site_symmetry_1
_geom_angle_site_symmetry_3
_geom_angle_publ_flag
C13 Re C11 88.7(4) . . ?
C13 Re C12 89.1(4) . . ?
C11 Re C12 88.0(4) . . ?
C13 Re N3 93.7(3) . . ?
C11 Re N3 172.9(4) . . ?
C12 Re N3 98.6(4) . . ?
C13 Re S 94.6(3) . . ?
C11 Re S 94.9(3) . . ?
C12 Re S 175.4(3) . . ?
N3 Re S 78.4(2) . . ?
C13 Re Br 179.1(3) . . ?
C11 Re Br 90.8(3) . . ?
C12 Re Br 90.1(3) . . ?
N3 Re Br 86.83(18) . . ?
S Re Br 86.21(6) . . ?
C1 S Re 100.4(3) . . ?
C1 N2 N3 120.6(8) . . ?
C1 N2 C4 131.5(8) . . ?
N3 N2 C4 107.8(7) . . ?
N1 C1 N2 118.0(9) . . ?
N1 C1 S 120.5(7) . . ?
N2 C1 S 121.4(7) . . ?
C2 N3 N2 105.3(8) . . ?
C2 N3 Re 136.2(7) . . ?
N2 N3 Re 118.4(5) . . ?
C3 C4 O1 133.4(9) . . ?
C3 C4 N2 109.2(9) . . ?
O1 C4 N2 117.4(8) . . ?
C4 C3 C2 105.2(8) . . ?
C4 C3 C31 126.4(10) . . ?
C2 C3 C31 128.4(9) . . ?
O11 C11 Re 177.4(10) . . ?
N3 C2 C3 112.3(9) . . ?
N3 C2 C21 120.8(9) . . ?
C3 C2 C21 126.9(8) . . ?
O13 C13 Re 177.6(8) . . ?
O12 C12 Re 176.3(10) . . ?

loop_
_geom_bond_atom_site_label_1
_geom_bond_atom_site_label_2
_geom_bond_distance
_geom_bond_site_symmetry_2
_geom_bond_publ_flag
Re C13 1.876(10) . ?
Re C11 1.885(10) . ?
Re C12 1.897(12) . ?
Re N3 2.195(8) . ?
Re S 2.462(3) . ?
Re Br 2.6553(9) . ?
O1 C4 1.335(12) . ?
S C1 1.679(10) . ?
N1 C1 1.349(13) . ?
N2 C1 1.357(10) . ?
N2 N3 1.391(10) . ?
N2 C4 1.400(11) . ?
O13 C13 1.175(10) . ?
N3 C2 1.330(11) . ?
C4 C3 1.334(13) . ?
O11 C11 1.161(11) . ?
O12 C12 1.153(13) . ?
C3 C2 1.399(14) . ?
C3 C31 1.496(12) . ?
C2 C21 1.494(13) . ?

loop_
_geom_hbond_atom_site_label_D
_geom_hbond_atom_site_label_H
_geom_hbond_atom_site_label_A
_geom_hbond_distance_DH
_geom_hbond_distance_HA
_geom_hbond_distance_DA
_geom_hbond_angle_DHA
_geom_hbond_site_symmetry_A
N1 H1 O1 0.98(10) 1.81(10) 2.677(12) 146(9) .
N1 H1 Br 0.98(10) 2.97(11) 3.632(11) 126(7) 1_655
N1 H2 Br 0.72(11) 2.76(11) 3.477(10) 177(13) 2_655
O1 H60 Br 0.85(9) 2.43(9) 3.265(8) 172(9) 2_645
